data_2001903
loop_
_publ_author_name
'Garnier, E.'

_publ_section_title
;
 Structure of bis[pentaamminechloroiridium(III)]
 hexachloroplatinate(IV) dichloride
;
_journal_issue 3
_journal_name_full 'Acta Crystallographica Section C'
_journal_page_first 578
_journal_page_last 580
_journal_paper_doi 10.1107/S0108270192009909
_journal_volume 49
_journal_year 1993
_chemical_formula_sum 'Cl10 H30 Ir2 N10 Pt'
_chemical_formula_weight 1104.35
_symmetry_cell_setting monoclinic
_symmetry_space_group_name_Hall '-C 2y'
_symmetry_space_group_name_H-M 'C 1 2/m 1'
_atom_type_scat_source IntTabIV
_cell_angle_alpha 90.0
_cell_angle_beta 99.435(15)
_cell_angle_gamma 90.0
_cell_formula_units_Z 2
_cell_length_a 11.243(2)
_cell_length_b 7.8935(16)
_cell_length_c 13.406(2)
_cell_measurement_reflns_used 25
_cell_measurement_temperature 294
_cell_measurement_theta_max 17.54
_cell_measurement_theta_min 6.65
_cell_volume 1173.6(4)
_computing_molecular_graphics 'MACORTEP (Michalowicz & Andre, 1991)'
_computing_structure_refinement 'SHELX76 (Sheldrick, 1976)'
_computing_structure_solution 'SHELXS86 (Sheldrick, 1986)'
_diffrn_measurement_device CAD-4L
_diffrn_measurement_method
;
\w/2\q scans [width 1.0 + 0.35tan\q]\%
;
_diffrn_radiation_type 'Mo K\a'
_diffrn_radiation_wavelength 0.71069
_diffrn_reflns_limit_h_max 20
_diffrn_reflns_limit_h_min 0
_diffrn_reflns_limit_k_max 14
_diffrn_reflns_limit_k_min 0
_diffrn_reflns_limit_l_max 24
_diffrn_reflns_limit_l_min -24
_diffrn_reflns_number 3962
_diffrn_reflns_theta_max 40
_diffrn_standards_decay_% <2\s(I)
_diffrn_standards_interval_count 100
_diffrn_standards_number 3
_exptl_absorpt_coefficient_mu 18.43
_exptl_absorpt_correction_T_max
;
\f 1.203, \q 1.037
;
_exptl_absorpt_correction_T_min
;
\f 0.866, \q 0.905
;
_exptl_absorpt_correction_type
;
empirical (ABSORB; Ugozzoli, 1987; DIFABS; Walker & Stuart, 1983)
;
_exptl_crystal_colour Red
_exptl_crystal_density_diffrn 3.127
_exptl_crystal_density_meas 3.13
_exptl_crystal_density_method flotation?
_exptl_crystal_description Prismatic
_exptl_crystal_size_max 0.117
_exptl_crystal_size_mid 0.116
_exptl_crystal_size_min 0.081
_refine_diff_density_max 3.17
_refine_diff_density_min -2.10
_refine_ls_goodness_of_fit_obs 1.171
_refine_ls_hydrogen_treatment refU
_refine_ls_number_parameters 88
_refine_ls_number_reflns 2489
_refine_ls_R_factor_obs 0.0290
_refine_ls_shift/esd_max 0.0001
_refine_ls_structure_factor_coef F
_refine_ls_weighting_details 'w = 1.0939/[\s^2^(F) + 0.000075(F^2^)]'
_refine_ls_weighting_scheme calc
_refine_ls_wR_factor_obs 0.0354
_reflns_number_observed 2489
_reflns_number_total 3822
_reflns_observed_criterion F>6.0\s(F)
_cod_data_source_file du1021.cif
_cod_data_source_block du1021_structure_1_of_1
_cod_depositor_comments
;
The following automatic conversions were performed:

'_refine_ls_weighting_scheme' value '1.0939/[\s^2^(F) +
0.000075(F^2^)]' was changed to 'calc'. New tag
'_refine_ls_weighting_details' was created. The value of the new tag
was set to 'w = 1.0939/[\s^2^(F) + 0.000075(F^2^)]'.

Automatic conversion script
Id: cif_fix_values 3143 2015-03-26 13:38:13Z robertas 
;
_cod_original_formula_sum 'H30 Cl10 Ir2 N10 Pt1'
_cod_database_code 2001903

loop_
_atom_site_label
_atom_site_fract_x
_atom_site_fract_y
_atom_site_fract_z
Pt .0 .5 .5
Ir .17222(2) .0 .80063(2)
Cl(1) .00786(15) .5 .67468(11)
Cl(2) .20937(15) .5 .52188(13)
Cl(3) .0 .2082(2) .5
Cl(4) .32403(17) .5 .87643(13)
Cl(5) .36508(15) .0 .90065(13)
N(1) .1154(4) .1874(6) .8927(3)
N(2) .2331(4) .1850(5) .7105(3)
N(3) .0021(6) .0 .7131(5)
H(11) .146(5) .161(8) .9658(17)
H(12) .0278(18) .223(8) .885(5)
H(13) .164(4) .282(6) .869(4)
H(21) .303(3) .128(8) .687(5)
H(22) .258(5) .299(4) .740(5)
H(23) .163(4) .196(8) .655(3)
H(31) -.070(6) .0 .749(6)
H(32) -.004(6) .097(6) .664(4)

loop_
_geom_angle_atom_site_label_1
_geom_angle_atom_site_label_2
_geom_angle_atom_site_label_3
_geom_angle
_geom_angle_publ_flag
Cl(1) Pt Cl(2) 90.14(6) yes
N(1) Ir Cl(5) 90.33(11) yes
N(2) Ir Cl(5) 88.34(12) yes
N(2) Ir N(1) 90.46(17) yes
N(3) Ir Cl(5) 179.77(18) yes
N(3) Ir N(1) 89.50(12) yes
N(3) Ir N(2) 91.83(12) yes

loop_
_geom_bond_atom_site_label_1
_geom_bond_atom_site_label_2
_geom_bond_distance
_geom_bond_publ_flag
Pt Cl(1) 2.329(2) yes
Pt Cl(2) 2.324(2) yes
Pt Cl(3) 2.303(2) yes
Ir Cl(5) 2.355(2) yes
Ir N(1) 2.093(5) yes
Ir N(2) 2.081(4) yes
Ir N(3) 2.073(6) yes
